data_7063165
loop_
_publ_author_name
'Podjed, Nina'
'Ko\<smrlj, Janez'
'Modec, Barbara'

_publ_section_title
;
 Piperidine and piperazine analogs in action: zinc(ii)-mediated formation
 of amidines
;
_journal_issue 19
_journal_name_full 'New Journal of Chemistry'
_journal_page_first 8844
_journal_page_last 8859
_journal_paper_doi 10.1039/D4NJ00235K
_journal_volume 48
_journal_year 2024
_chemical_formula_moiety 'C40 H40 N6 O4 Zn, 2(C2 H5 N O)'
_chemical_formula_sum 'C44 H50 N8 O6 Zn'
_chemical_formula_weight 852.29
_space_group_crystal_system triclinic
_space_group_IT_number 2
_space_group_name_Hall '-P 1'
_space_group_name_H-M_alt 'P -1'
_atom_sites_solution_hydrogens mixed
_atom_sites_solution_primary dual
_audit_creation_date 2022-05-05
_audit_creation_method
;
Olex2 1.2
(compiled 2018.05.29 svn.r3508 for OlexSys, GUI svn.r5506)
;
_audit_update_record
;
2022-06-25 deposited with the CCDC.	2024-04-16 downloaded from the CCDC.
;
_cell_angle_alpha 101.629(4)
_cell_angle_beta 101.475(3)
_cell_angle_gamma 101.582(3)
_cell_formula_units_Z 1
_cell_length_a 7.9641(2)
_cell_length_b 10.7052(4)
_cell_length_c 12.7812(5)
_cell_measurement_reflns_used 7996
_cell_measurement_temperature 150.00(10)
_cell_measurement_theta_max 30.0410
_cell_measurement_theta_min 2.9250
_cell_volume 1012.52(7)
_computing_cell_refinement 'CrysAlisPro 1.171.40.68a (Rigaku OD, 2019)'
_computing_data_collection 'CrysAlisPro 1.171.40.68a (Rigaku OD, 2019)'
_computing_data_reduction 'CrysAlisPro 1.171.40.68a (Rigaku OD, 2019)'
_computing_molecular_graphics 'Olex2 (Dolomanov et al., 2009)'
_computing_publication_material 'Olex2 (Dolomanov et al., 2009)'
_computing_structure_refinement 'ShelXL (Sheldrick, 2015)'
_computing_structure_solution 'ShelXT (Sheldrick, 2015)'
_diffrn_ambient_environment N~2~
_diffrn_ambient_temperature 150.00(10)
_diffrn_detector 'CCD plate'
_diffrn_detector_area_resol_mean 10.4933
_diffrn_detector_type Atlas
_diffrn_measured_fraction_theta_full 0.999
_diffrn_measured_fraction_theta_max 0.904
_diffrn_measurement_details
;
List of Runs (angles in degrees, time in seconds):

  # Type    Start    End  Width  t~exp~   \w     \q     \k     \f   Frames
#--------------------------------------------------------------------------
  1  \w    -67.00  60.00   1.00    5.00    --   14.05 -19.00  30.00  127
  2  \w    -12.00  87.00   1.00    5.00    --   14.05  37.00 -90.00   99
  3  \w    -12.00  90.00   1.00    5.00    --   14.05  37.00-180.00  102
  4  \w    -15.00  56.00   1.00    5.00    --   14.05 -99.00   0.00   71
  5  \w    -12.00  89.00   1.00    5.00    --   14.05  37.00  60.00  101
  6  \w    -40.00  48.00   1.00    5.00    --   14.05 -77.00-120.00   88
  7  \w    -48.00  -1.00   1.00    5.00    --  -14.36  77.00-180.00   47
  8  \w    -89.00 -60.00   1.00    5.00    --  -14.36 151.00  -7.39   29
  9  \w    -32.00  18.00   1.00    5.00    --  -14.36 -77.00-120.00   50
;
_diffrn_measurement_device 'four-circle diffractometer'
_diffrn_measurement_device_type 'SuperNova, Dual, Cu at home/near, Atlas'
_diffrn_measurement_method '\w scans'
_diffrn_orient_matrix_type 'CrysAlisPro convention (1999,Acta A55,543-557)'
_diffrn_orient_matrix_UB_11 -0.0254171000
_diffrn_orient_matrix_UB_12 -0.0155234000
_diffrn_orient_matrix_UB_13 -0.0584580000
_diffrn_orient_matrix_UB_21 -0.0279547000
_diffrn_orient_matrix_UB_22 0.0591578000
_diffrn_orient_matrix_UB_23 0.0023721000
_diffrn_orient_matrix_UB_31 0.0859438000
_diffrn_orient_matrix_UB_32 0.0338064000
_diffrn_orient_matrix_UB_33 -0.0005697000
_diffrn_radiation_monochromator mirror
_diffrn_radiation_probe x-ray
_diffrn_radiation_type MoK\a
_diffrn_radiation_wavelength 0.71073
_diffrn_reflns_av_R_equivalents 0.0358
_diffrn_reflns_av_unetI/netI 0.0361
_diffrn_reflns_Laue_measured_fraction_full 0.999
_diffrn_reflns_Laue_measured_fraction_max 0.904
_diffrn_reflns_limit_h_max 11
_diffrn_reflns_limit_h_min -11
_diffrn_reflns_limit_k_max 14
_diffrn_reflns_limit_k_min -14
_diffrn_reflns_limit_l_max 16
_diffrn_reflns_limit_l_min -18
_diffrn_reflns_number 20001
_diffrn_reflns_point_group_measured_fraction_full 0.999
_diffrn_reflns_point_group_measured_fraction_max 0.904
_diffrn_reflns_theta_full 25.242
_diffrn_reflns_theta_max 30.371
_diffrn_reflns_theta_min 2.696
_diffrn_source 'micro-focus sealed X-ray tube'
_diffrn_source_type 'SuperNova (Mo) X-ray Source'
_exptl_absorpt_coefficient_mu 0.667
_exptl_absorpt_correction_T_max 1.00000
_exptl_absorpt_correction_T_min 0.95894
_exptl_absorpt_correction_type multi-scan
_exptl_absorpt_process_details
;
CrysAlisPro 1.171.40.68a (Rigaku Oxford Diffraction, 2019)
Empirical absorption correction using spherical harmonics,
 implemented in SCALE3 ABSPACK scaling algorithm.
;
_exptl_crystal_colour colourless
_exptl_crystal_density_diffrn 1.398
_exptl_crystal_description block
_exptl_crystal_F_000 448
_exptl_crystal_size_max 0.25
_exptl_crystal_size_mid 0.15
_exptl_crystal_size_min 0.1
_refine_diff_density_max 0.339
_refine_diff_density_min -0.385
_refine_diff_density_rms 0.056
_refine_ls_extinction_method none
_refine_ls_goodness_of_fit_ref 1.057
_refine_ls_hydrogen_treatment mixed
_refine_ls_matrix_type full
_refine_ls_number_parameters 281
_refine_ls_number_reflns 5524
_refine_ls_number_restraints 0
_refine_ls_restrained_S_all 1.057
_refine_ls_R_factor_all 0.0412
_refine_ls_R_factor_gt 0.0335
_refine_ls_shift/su_max 0.000
_refine_ls_shift/su_mean 0.000
_refine_ls_structure_factor_coef Fsqd
_refine_ls_weighting_details 'w=1/[\s^2^(Fo^2^)+(0.0280P)^2^+0.4458P] where P=(Fo^2^+2Fc^2^)/3'
_refine_ls_weighting_scheme calc
_refine_ls_wR_factor_gt 0.0748
_refine_ls_wR_factor_ref 0.0801
_reflns_Friedel_coverage 0.000
_reflns_number_gt 4918
_reflns_number_total 5524
_reflns_threshold_expression 'I > 2\s(I)'
_cod_data_source_file d4nj00235k2.cif
_cod_data_source_block 18a
_cod_depositor_comments 'Adding full bibliography for 7063150--7063171.cif.'
_cod_original_cell_volume 1012.52(6)
_cod_database_code 7063165
_shelx_shelxl_version_number 2018/3
_shelx_space_group_comment
;
The symmetry employed for this shelxl refinement is uniquely defined
by the following loop, which should always be used as a source of
symmetry information in preference to the above space-group names.
They are only intended as comments.
;
_shelx_estimated_absorpt_t_max 0.936
_shelx_estimated_absorpt_t_min 0.851
_reflns_odcompleteness_completeness 99.87
_reflns_odcompleteness_iscentric 1
_reflns_odcompleteness_theta 27.50
_olex2_refinement_description
;
1. Fixed Uiso
 At 1.2 times of:
  All C(H) groups, All C(H,H) groups
 At 1.5 times of:
  All C(H,H,H) groups
2.a Secondary CH2 refined with riding coordinates:
 C20(H20A,H20B), C21(H21A,H21B), C22(H22A,H22B), C23(H23A,H23B)
2.b Aromatic/amide H refined with riding coordinates:
 C11(H11), C12(H12), C13(H13), C14(H14), C16(H16), C17(H17), C25(H25),
 C26(H26), C27(H27), C28(H28), C29(H29)
2.c Idealised Me refined as rotating group:
 C32(H32A,H32B,H32C)
;
_oxdiff_exptl_absorpt_empirical_details
;
Empirical correction (ABSPACK) includes:
- Absorption correction using spherical harmonics
- Frame scaling
;
_oxdiff_exptl_absorpt_empirical_full_max 1.156
_oxdiff_exptl_absorpt_empirical_full_min 0.890

loop_
_space_group_symop_operation_xyz
'x, y, z'
'-x, -y, -z'

loop_
_atom_site_label
_atom_site_type_symbol
_atom_site_fract_x
_atom_site_fract_y
_atom_site_fract_z
_atom_site_U_iso_or_equiv
_atom_site_adp_type
_atom_site_occupancy
_atom_site_site_symmetry_order
_atom_site_calc_flag
_atom_site_refinement_flags_posn
_atom_site_refinement_flags_adp
_atom_site_refinement_flags_occupancy
_atom_site_disorder_assembly
_atom_site_disorder_group
Zn1 Zn 0.000000 0.500000 0.500000 0.01607(7) Uani 1 2 d S T P . .
O1 O 0.22029(12) 0.60396(10) 0.46595(8) 0.0190(2) Uani 1 1 d . . . . .
O3 O 0.98727(14) 1.14024(11) 0.59911(11) 0.0318(3) Uani 1 1 d . . . . .
O11 O 0.44779(14) 0.78162(11) 0.53308(10) 0.0314(3) Uani 1 1 d . . . . .
N1 N 0.05893(15) 0.69788(11) 0.62275(9) 0.0169(2) Uani 1 1 d . . . . .
N2 N 0.15900(15) 0.42194(12) 0.61921(10) 0.0166(2) Uani 1 1 d . . . . .
H2 H 0.105(2) 0.3450(18) 0.6030(14) 0.020(4) Uiso 1 1 d . . . . .
N3 N 0.78889(18) 0.94422(13) 0.53934(12) 0.0268(3) Uani 1 1 d . . . . .
H3A H 0.853(3) 0.916(2) 0.4968(17) 0.036(5) Uiso 1 1 d . . . . .
H3B H 0.693(3) 0.894(2) 0.5425(16) 0.035(5) Uiso 1 1 d . . . . .
N22 N 0.43966(15) 0.41419(12) 0.80084(9) 0.0177(2) Uani 1 1 d . . . . .
C10 C -0.02596(18) 0.74885(14) 0.69879(11) 0.0178(3) Uani 1 1 d . . . . .
C11 C -0.18064(19) 0.66827(15) 0.71164(12) 0.0218(3) Uani 1 1 d . . . . .
H11 H -0.224932 0.582386 0.668095 0.026 Uiso 1 1 calc R . . . .
C12 C -0.2654(2) 0.71657(16) 0.78821(13) 0.0271(3) Uani 1 1 d . . . . .
H12 H -0.366194 0.662697 0.796979 0.033 Uiso 1 1 calc R . . . .
C13 C -0.2014(2) 0.84686(17) 0.85363(13) 0.0297(3) Uani 1 1 d . . . . .
H13 H -0.260861 0.878605 0.904779 0.036 Uiso 1 1 calc R . . . .
C14 C -0.0532(2) 0.92690(16) 0.84271(13) 0.0273(3) Uani 1 1 d . . . . .
H14 H -0.012768 1.013116 0.885898 0.033 Uiso 1 1 calc R . . . .
C15 C 0.03966(19) 0.87948(15) 0.76587(12) 0.0221(3) Uani 1 1 d . . . . .
C16 C 0.1965(2) 0.95655(16) 0.75361(14) 0.0295(3) Uani 1 1 d . . . . .
H16 H 0.242558 1.042900 0.795930 0.035 Uiso 1 1 calc R . . . .
C17 C 0.2803(2) 0.90377(16) 0.67942(14) 0.0285(3) Uani 1 1 d . . . . .
H17 H 0.385077 0.953192 0.671405 0.034 Uiso 1 1 calc R . . . .
C18 C 0.20693(18) 0.77369(14) 0.61495(12) 0.0200(3) Uani 1 1 d . . . . .
C19 C 0.30079(18) 0.71536(14) 0.53107(12) 0.0197(3) Uani 1 1 d . . . . .
C20 C 0.16640(18) 0.47632(15) 0.73605(11) 0.0198(3) Uani 1 1 d . . . . .
H20A H 0.046725 0.469701 0.744363 0.024 Uiso 1 1 calc R . . . .
H20B H 0.227814 0.568992 0.757316 0.024 Uiso 1 1 calc R . . . .
C21 C 0.25947(18) 0.40627(15) 0.81332(12) 0.0196(3) Uani 1 1 d . . . . .
H21A H 0.263127 0.447121 0.889000 0.023 Uiso 1 1 calc R . . . .
H21B H 0.194600 0.314689 0.796113 0.023 Uiso 1 1 calc R . . . .
C22 C 0.43606(18) 0.35529(15) 0.68563(11) 0.0198(3) Uani 1 1 d . . . . .
H22A H 0.377027 0.262233 0.666235 0.024 Uiso 1 1 calc R . . . .
H22B H 0.556321 0.363537 0.678057 0.024 Uiso 1 1 calc R . . . .
C23 C 0.34003(18) 0.42241(15) 0.60750(12) 0.0202(3) Uani 1 1 d . . . . .
H23A H 0.407595 0.512803 0.621427 0.024 Uiso 1 1 calc R . . . .
H23B H 0.333669 0.378033 0.532207 0.024 Uiso 1 1 calc R . . . .
C24 C 0.55101(18) 0.36832(14) 0.87758(11) 0.0188(3) Uani 1 1 d . . . . .
C25 C 0.4906(2) 0.30153(15) 0.95122(12) 0.0237(3) Uani 1 1 d . . . . .
H25 H 0.372367 0.287532 0.953254 0.028 Uiso 1 1 calc R . . . .
C26 C 0.6070(2) 0.25563(17) 1.02189(13) 0.0300(3) Uani 1 1 d . . . . .
H26 H 0.565219 0.210728 1.070441 0.036 Uiso 1 1 calc R . . . .
C27 C 0.7832(2) 0.27589(18) 1.02079(13) 0.0307(4) Uani 1 1 d . . . . .
H27 H 0.859518 0.243359 1.067025 0.037 Uiso 1 1 calc R . . . .
C28 C 0.8447(2) 0.34523(18) 0.94999(13) 0.0294(4) Uani 1 1 d . . . . .
H28 H 0.963704 0.360672 0.949528 0.035 Uiso 1 1 calc R . . . .
C29 C 0.73113(19) 0.39177(16) 0.87994(12) 0.0244(3) Uani 1 1 d . . . . .
H29 H 0.775025 0.439426 0.833650 0.029 Uiso 1 1 calc R . . . .
C31 C 0.84739(19) 1.06592(15) 0.60159(13) 0.0238(3) Uani 1 1 d . . . . .
C32 C 0.7383(2) 1.11313(19) 0.67635(16) 0.0374(4) Uani 1 1 d . . . . .
H32A H 0.806764 1.193364 0.729092 0.056 Uiso 1 1 calc GR . . . .
H32B H 0.703456 1.047399 0.714366 0.056 Uiso 1 1 calc GR . . . .
H32C H 0.634789 1.128950 0.633588 0.056 Uiso 1 1 calc GR . . . .

loop_
_atom_site_aniso_label
_atom_site_aniso_U_11
_atom_site_aniso_U_22
_atom_site_aniso_U_33
_atom_site_aniso_U_23
_atom_site_aniso_U_13
_atom_site_aniso_U_12
Zn1 0.01357(11) 0.01667(12) 0.01699(12) 0.00435(9) 0.00334(8) 0.00193(8)
O1 0.0173(5) 0.0187(5) 0.0201(5) 0.0041(4) 0.0061(4) 0.0019(4)
O3 0.0253(6) 0.0206(6) 0.0465(7) 0.0037(5) 0.0129(5) -0.0003(4)
O11 0.0208(5) 0.0303(6) 0.0373(7) 0.0019(5) 0.0126(5) -0.0057(4)
N1 0.0166(5) 0.0178(6) 0.0169(5) 0.0061(5) 0.0034(4) 0.0047(4)
N2 0.0157(5) 0.0145(6) 0.0172(6) 0.0029(4) 0.0022(4) 0.0017(4)
N3 0.0206(6) 0.0220(7) 0.0352(8) 0.0045(6) 0.0101(6) -0.0013(5)
N22 0.0163(5) 0.0224(6) 0.0151(5) 0.0044(5) 0.0041(4) 0.0064(4)
C10 0.0194(6) 0.0194(7) 0.0154(6) 0.0056(5) 0.0025(5) 0.0072(5)
C11 0.0200(7) 0.0225(7) 0.0216(7) 0.0035(6) 0.0052(5) 0.0040(5)
C12 0.0220(7) 0.0319(9) 0.0264(8) 0.0039(7) 0.0086(6) 0.0056(6)
C13 0.0316(8) 0.0345(9) 0.0245(8) 0.0020(7) 0.0107(7) 0.0131(7)
C14 0.0339(8) 0.0235(8) 0.0225(7) 0.0008(6) 0.0060(6) 0.0092(6)
C15 0.0258(7) 0.0198(7) 0.0195(7) 0.0040(6) 0.0034(6) 0.0062(6)
C16 0.0358(9) 0.0190(8) 0.0271(8) -0.0006(6) 0.0069(7) -0.0010(6)
C17 0.0272(8) 0.0222(8) 0.0299(8) 0.0015(6) 0.0096(6) -0.0049(6)
C18 0.0201(7) 0.0196(7) 0.0193(7) 0.0057(5) 0.0035(5) 0.0030(5)
C19 0.0170(6) 0.0213(7) 0.0206(7) 0.0076(6) 0.0043(5) 0.0026(5)
C20 0.0182(6) 0.0256(8) 0.0175(6) 0.0051(6) 0.0055(5) 0.0087(5)
C21 0.0184(6) 0.0243(7) 0.0179(6) 0.0067(6) 0.0063(5) 0.0068(5)
C22 0.0199(6) 0.0246(7) 0.0162(6) 0.0043(5) 0.0049(5) 0.0093(5)
C23 0.0184(6) 0.0272(8) 0.0173(6) 0.0077(6) 0.0049(5) 0.0082(6)
C24 0.0203(6) 0.0193(7) 0.0158(6) 0.0024(5) 0.0024(5) 0.0069(5)
C25 0.0220(7) 0.0273(8) 0.0215(7) 0.0076(6) 0.0039(6) 0.0060(6)
C26 0.0364(9) 0.0343(9) 0.0233(8) 0.0145(7) 0.0063(7) 0.0115(7)
C27 0.0337(8) 0.0384(10) 0.0227(8) 0.0087(7) 0.0017(6) 0.0194(7)
C28 0.0210(7) 0.0421(10) 0.0250(8) 0.0056(7) 0.0025(6) 0.0143(7)
C29 0.0213(7) 0.0323(8) 0.0213(7) 0.0086(6) 0.0054(6) 0.0089(6)
C31 0.0212(7) 0.0224(8) 0.0277(8) 0.0083(6) 0.0050(6) 0.0047(6)
C32 0.0351(9) 0.0360(10) 0.0424(10) 0.0057(8) 0.0179(8) 0.0078(7)

loop_
_atom_type_symbol
_atom_type_description
_atom_type_scat_dispersion_real
_atom_type_scat_dispersion_imag
_atom_type_scat_source
C C 0.0033 0.0016 'International Tables Vol C Tables 4.2.6.8 and 6.1.1.4'
H H 0.0000 0.0000 'International Tables Vol C Tables 4.2.6.8 and 6.1.1.4'
N N 0.0061 0.0033 'International Tables Vol C Tables 4.2.6.8 and 6.1.1.4'
O O 0.0106 0.0060 'International Tables Vol C Tables 4.2.6.8 and 6.1.1.4'
Zn Zn 0.2839 1.4301 'International Tables Vol C Tables 4.2.6.8 and 6.1.1.4'

loop_
_geom_angle_atom_site_label_1
_geom_angle_atom_site_label_2
_geom_angle_atom_site_label_3
_geom_angle
_geom_angle_site_symmetry_1
_geom_angle_site_symmetry_3
_geom_angle_publ_flag
O1 Zn1 O1 180.0 2_566 . ?
O1 Zn1 N1 77.92(4) 2_566 2_566 ?
O1 Zn1 N1 102.08(4) . 2_566 ?
O1 Zn1 N1 102.07(4) 2_566 . ?
O1 Zn1 N1 77.92(4) . . ?
O1 Zn1 N2 92.51(4) 2_566 2_566 ?
O1 Zn1 N2 87.49(4) 2_566 . ?
O1 Zn1 N2 87.49(4) . 2_566 ?
O1 Zn1 N2 92.51(4) . . ?
N1 Zn1 N1 180.0 . 2_566 ?
N2 Zn1 N1 91.95(4) 2_566 2_566 ?
N2 Zn1 N1 88.05(4) 2_566 . ?
N2 Zn1 N1 91.95(4) . . ?
N2 Zn1 N1 88.05(4) . 2_566 ?
N2 Zn1 N2 180.0 2_566 . ?
C19 O1 Zn1 117.67(9) . . ?
C10 N1 Zn1 133.10(9) . . ?
C18 N1 Zn1 108.77(9) . . ?
C18 N1 C10 118.12(12) . . ?
C20 N2 Zn1 115.79(8) . . ?
C20 N2 C23 109.15(11) . . ?
C23 N2 Zn1 115.79(9) . . ?
C21 N22 C22 110.28(11) . . ?
C24 N22 C21 116.21(11) . . ?
C24 N22 C22 112.70(11) . . ?
N1 C10 C11 119.24(13) . . ?
N1 C10 C15 121.57(13) . . ?
C11 C10 C15 119.18(13) . . ?
C12 C11 C10 120.11(14) . . ?
C11 C12 C13 120.60(15) . . ?
C14 C13 C12 120.57(14) . . ?
C13 C14 C15 120.34(15) . . ?
C14 C15 C10 119.18(14) . . ?
C16 C15 C10 118.10(14) . . ?
C16 C15 C14 122.72(14) . . ?
C17 C16 C15 119.52(14) . . ?
C16 C17 C18 119.33(14) . . ?
N1 C18 C17 123.35(14) . . ?
N1 C18 C19 117.57(12) . . ?
C17 C18 C19 119.09(13) . . ?
O1 C19 C18 117.06(12) . . ?
O11 C19 O1 126.23(14) . . ?
O11 C19 C18 116.72(13) . . ?
N2 C20 C21 113.15(12) . . ?
N22 C21 C20 109.59(11) . . ?
N22 C22 C23 111.06(11) . . ?
N2 C23 C22 112.83(11) . . ?
C25 C24 N22 123.46(13) . . ?
C25 C24 C29 118.15(13) . . ?
C29 C24 N22 118.38(13) . . ?
C24 C25 C26 120.21(14) . . ?
C27 C26 C25 120.92(15) . . ?
C26 C27 C28 119.06(15) . . ?
C29 C28 C27 120.60(15) . . ?
C28 C29 C24 120.98(15) . . ?
O3 C31 N3 122.15(15) . . ?
O3 C31 C32 120.32(15) . . ?
N3 C31 C32 117.53(14) . . ?

loop_
_geom_bond_atom_site_label_1
_geom_bond_atom_site_label_2
_geom_bond_distance
_geom_bond_site_symmetry_2
_geom_bond_publ_flag
Zn1 O1 2.0545(9) 2_566 ?
Zn1 O1 2.0545(9) . ?
Zn1 N1 2.2665(12) 2_566 ?
Zn1 N1 2.2665(12) . ?
Zn1 N2 2.1894(12) 2_566 ?
Zn1 N2 2.1894(12) . ?
O1 C19 1.2674(17) . ?
O3 C31 1.2423(18) . ?
O11 C19 1.2335(17) . ?
N1 C10 1.3767(18) . ?
N1 C18 1.3240(18) . ?
N2 C20 1.4741(18) . ?
N2 C23 1.4780(17) . ?
N3 C31 1.318(2) . ?
N22 C21 1.4628(17) . ?
N22 C22 1.4726(17) . ?
N22 C24 1.4186(18) . ?
C10 C11 1.414(2) . ?
C10 C15 1.417(2) . ?
C11 C12 1.371(2) . ?
C12 C13 1.407(2) . ?
C13 C14 1.362(2) . ?
C14 C15 1.417(2) . ?
C15 C16 1.408(2) . ?
C16 C17 1.361(2) . ?
C17 C18 1.407(2) . ?
C18 C19 1.528(2) . ?
C20 C21 1.5224(19) . ?
C22 C23 1.5180(19) . ?
C24 C25 1.393(2) . ?
C24 C29 1.399(2) . ?
C25 C26 1.395(2) . ?
C26 C27 1.380(2) . ?
C27 C28 1.382(2) . ?
C28 C29 1.381(2) . ?
C31 C32 1.495(2) . ?

loop_
_geom_hbond_atom_site_label_D
_geom_hbond_atom_site_label_H
_geom_hbond_atom_site_label_A
_geom_hbond_distance_DH
_geom_hbond_distance_HA
_geom_hbond_distance_DA
_geom_hbond_angle_DHA
_geom_hbond_site_symmetry_A
_geom_hbond_publ_flag
N2 H2 O3 0.813(18) 2.190(18) 2.9871(17) 166.7(17) 1_445 yes
N3 H3A O3 0.87(2) 2.03(2) 2.8955(19) 177.2(19) 2_776 yes
N3 H3B O11 0.85(2) 2.05(2) 2.8939(17) 172.7(19) . yes
